data_4349841
loop_
_publ_author_name
'Oliveira, Willian X. C.'
'Pereira, Cynthia L. M.'
'Pinheiro, Carlos B.'
'Lloret, Francesc'
'Julve, Miguel'

_publ_section_title
;
 Towards oxalate-bridged iron(ii), cobalt(ii), nickel(ii) and zinc(ii)
 complexes through oxotris(oxalato)niobate(v): an open air non-oxidizing
 synthetic route
;
_journal_issue 6
_journal_name_full 'Inorganic Chemistry Frontiers'
_journal_page_first 1294
_journal_paper_doi 10.1039/C8QI00191J
_journal_volume 5
_journal_year 2018
_chemical_formula_sum 'C186 H144 N24 Nb2 Ni6 O52.19'
_chemical_formula_weight 4088.42
_space_group_crystal_system orthorhombic
_space_group_IT_number 43
_space_group_name_Hall 'F 2 -2d'
_space_group_name_H-M_alt 'F d d 2'
_atom_sites_solution_hydrogens geom
_audit_creation_method SHELXL-2014/7
_audit_update_record
;
2018-01-19 deposited with the CCDC.
2018-03-28 downloaded from the CCDC.
;
_cell_angle_alpha 90
_cell_angle_beta 90
_cell_angle_gamma 90
_cell_formula_units_Z 8
_cell_length_a 35.7961(16)
_cell_length_b 33.5952(13)
_cell_length_c 33.0784(18)
_cell_measurement_reflns_used 22433
_cell_measurement_temperature 150(2)
_cell_measurement_theta_max 22.0200
_cell_measurement_theta_min 2.4820
_cell_volume 39779(3)
_computing_cell_refinement 'CysAlisPro 171.37.34b'
_computing_data_collection 'Collect (Bruker AXS BV, 1997-2004)'
_computing_data_reduction 'CysAlisPro 171.37.34b'
_computing_structure_refinement 'SHELXL-2014/7 (Sheldrick, 2014)'
_computing_structure_solution 'SuperFlip (Palatinus & Chapius, 2007)'
_diffrn_ambient_temperature 150(2)
_diffrn_measured_fraction_theta_full 1.000
_diffrn_measured_fraction_theta_max 1.000
_diffrn_measurement_device_type 'Saxi-CrysAlisPro-abstract goniometer imported S'
_diffrn_measurement_method '\w and \p scans'
_diffrn_radiation_type MoK\a
_diffrn_radiation_wavelength 0.71073
_diffrn_reflns_av_R_equivalents 0.0613
_diffrn_reflns_av_unetI/netI 0.0509
_diffrn_reflns_Laue_measured_fraction_full 1.000
_diffrn_reflns_Laue_measured_fraction_max 1.000
_diffrn_reflns_limit_h_max 44
_diffrn_reflns_limit_h_min -44
_diffrn_reflns_limit_k_max 41
_diffrn_reflns_limit_k_min -39
_diffrn_reflns_limit_l_max 41
_diffrn_reflns_limit_l_min -39
_diffrn_reflns_number 121551
_diffrn_reflns_point_group_measured_fraction_full 1.000
_diffrn_reflns_point_group_measured_fraction_max 1.000
_diffrn_reflns_theta_full 25.242
_diffrn_reflns_theta_max 26.372
_diffrn_reflns_theta_min 1.676
_diffrn_source 'Enhance (Mo) X-ray Source'
_exptl_absorpt_coefficient_mu 0.750
_exptl_absorpt_correction_T_max 1.00000
_exptl_absorpt_correction_T_min 0.96016
_exptl_absorpt_correction_type multi-scan
_exptl_absorpt_process_details
;
'Tue Mar 31 18:37:32 2015'
;
_exptl_crystal_colour 'Light Blue'
_exptl_crystal_density_diffrn 1.365
_exptl_crystal_description Block
_exptl_crystal_F_000 16764
_exptl_crystal_size_max 0.40
_exptl_crystal_size_mid 0.28
_exptl_crystal_size_min 0.18
_refine_diff_density_max 1.729
_refine_diff_density_min -0.608
_refine_diff_density_rms 0.151
_refine_ls_abs_structure_details
;
 Refined as an inversion twin.
;
_refine_ls_abs_structure_Flack 0.427(17)
_refine_ls_extinction_coef 0.000116(14)
_refine_ls_extinction_expression Fc^*^=kFc[1+0.001xFc^2^\l^3^/sin(2\q)]^-1/4^
_refine_ls_extinction_method 'SHELXL-2014/7 (Sheldrick 2014'
_refine_ls_goodness_of_fit_ref 1.032
_refine_ls_hydrogen_treatment constr
_refine_ls_matrix_type full
_refine_ls_number_parameters 1198
_refine_ls_number_reflns 19513
_refine_ls_number_restraints 1
_refine_ls_restrained_S_all 1.032
_refine_ls_R_factor_all 0.0785
_refine_ls_R_factor_gt 0.0640
_refine_ls_shift/su_max 0.001
_refine_ls_shift/su_mean 0.000
_refine_ls_structure_factor_coef Fsqd
_refine_ls_weighting_details 'w=1/[\s^2^(Fo^2^)+(0.1213P)^2^] where P=(Fo^2^+2Fc^2^)/3'
_refine_ls_weighting_scheme calc
_refine_ls_wR_factor_gt 0.1644
_refine_ls_wR_factor_ref 0.1769
_reflns_Friedel_coverage 0.965
_reflns_Friedel_fraction_full 1.000
_reflns_Friedel_fraction_max 1.000
_reflns_number_gt 15692
_reflns_number_total 19513
_reflns_threshold_expression 'I > 2\s(I)'
_cod_data_source_file c8qi00191j2.cif
_cod_data_source_block shelx_CCDC3
_cod_database_code 4349841
_shelx_shelxl_version_number 2014/7
_shelx_space_group_comment
;
The symmetry employed for this shelxl refinement is uniquely defined
by the following loop, which should always be used as a source of
symmetry information in preference to the above space-group names.
They are only intended as comments.
;

loop_
_space_group_symop_operation_xyz
'x, y, z'
'-x, -y, z'
'x+1/4, -y+1/4, z+1/4'
'-x+1/4, y+1/4, z+1/4'
'x, y+1/2, z+1/2'
'-x, -y+1/2, z+1/2'
'x+1/4, -y+3/4, z+3/4'
'-x+1/4, y+3/4, z+3/4'
'x+1/2, y, z+1/2'
'-x+1/2, -y, z+1/2'
'x+3/4, -y+1/4, z+3/4'
'-x+3/4, y+1/4, z+3/4'
'x+1/2, y+1/2, z'
'-x+1/2, -y+1/2, z'
'x+3/4, -y+3/4, z+1/4'
'-x+3/4, y+3/4, z+1/4'

loop_
_atom_site_label
_atom_site_type_symbol
_atom_site_fract_x
_atom_site_fract_y
_atom_site_fract_z
_atom_site_U_iso_or_equiv
_atom_site_adp_type
_atom_site_occupancy
_atom_site_site_symmetry_order
_atom_site_calc_flag
_atom_site_refinement_flags_posn
_atom_site_refinement_flags_adp
_atom_site_refinement_flags_occupancy
C1 C 0.2137(2) 0.0233(3) 0.1187(3) 0.0481(19) Uani 1 1 d . . .
C2 C 0.1957(2) -0.0178(2) 0.1284(2) 0.0382(16) Uani 1 1 d . . .
C3 C 0.2187(2) -0.0502(2) 0.2732(3) 0.0443(18) Uani 1 1 d . . .
C4 C 0.2483(2) -0.0205(2) 0.2903(3) 0.050(2) Uani 1 1 d . . .
C5 C 0.3030(3) 0.0431(3) 0.1962(3) 0.065(3) Uani 1 1 d . . .
C6 C 0.3058(3) 0.0002(3) 0.1795(3) 0.057(2) Uani 1 1 d . . .
C7 C 0.0000 0.0000 0.1992(3) 0.041(2) Uani 1 2 d S T P
C8 C 0.0000 0.0000 0.1523(4) 0.046(3) Uani 1 2 d S T P
C9 C -0.0841(3) 0.0506(4) 0.1340(4) 0.084(4) Uani 1 1 d . . .
H9A H -0.1076 0.0386 0.1273 0.127 Uiso 1 1 calc R U .
H9B H -0.0802 0.0736 0.1173 0.127 Uiso 1 1 calc R U .
H9C H -0.0643 0.0319 0.1296 0.127 Uiso 1 1 calc R U .
C10 C -0.0845(2) 0.0629(3) 0.1776(3) 0.059(2) Uani 1 1 d . . .
C11 C -0.1187(3) 0.0585(3) 0.2022(5) 0.081(4) Uani 1 1 d . . .
H11 H -0.1398 0.0470 0.1909 0.097 Uiso 1 1 calc R U .
C12 C -0.1195(3) 0.0706(4) 0.2392(5) 0.083(4) Uani 1 1 d . . .
H12 H -0.1405 0.0658 0.2549 0.099 Uiso 1 1 calc R U .
C13 C -0.0899(3) 0.0900(3) 0.2554(3) 0.069(3) Uani 1 1 d . . .
C14 C -0.0900(4) 0.1083(4) 0.2965(5) 0.097(5) Uani 1 1 d . . .
H14 H -0.1108 0.1048 0.3129 0.117 Uiso 1 1 calc R U .
C15 C -0.0614(4) 0.1295(4) 0.3105(4) 0.076(3) Uani 1 1 d . . .
H15 H -0.0625 0.1405 0.3363 0.091 Uiso 1 1 calc R U .
C16 C -0.0294(3) 0.1352(4) 0.2865(3) 0.070(3) Uani 1 1 d . . .
C17 C 0.0009(3) 0.1593(3) 0.2974(3) 0.068(3) Uani 1 1 d . . .
H17 H 0.0012 0.1705 0.3231 0.082 Uiso 1 1 calc R U .
C18 C 0.0286(3) 0.1667(3) 0.2732(4) 0.071(3) Uani 1 1 d . . .
H18 H 0.0475 0.1838 0.2813 0.086 Uiso 1 1 calc R U .
C19 C 0.0300(3) 0.1485(3) 0.2335(3) 0.061(2) Uani 1 1 d . . .
C20 C 0.0595(3) 0.1586(3) 0.2045(4) 0.074(3) Uani 1 1 d . . .
H20A H 0.0763 0.1775 0.2166 0.112 Uiso 1 1 calc R U .
H20B H 0.0731 0.1350 0.1973 0.112 Uiso 1 1 calc R U .
H20C H 0.0485 0.1700 0.1807 0.112 Uiso 1 1 calc R U .
C21 C -0.0269(2) 0.1168(2) 0.2474(3) 0.0466(19) Uani 1 1 d . . .
C22 C -0.0571(2) 0.0939(3) 0.2330(3) 0.052(2) Uani 1 1 d . . .
C23 C -0.0567(3) 0.1589(3) 0.1441(4) 0.081(3) Uani 1 1 d . . .
H23A H -0.0738 0.1768 0.1310 0.121 Uiso 1 1 calc R U .
H23B H -0.0699 0.1357 0.1530 0.121 Uiso 1 1 calc R U .
H23C H -0.0457 0.1720 0.1670 0.121 Uiso 1 1 calc R U .
C24 C -0.0260(3) 0.1468(3) 0.1144(3) 0.054(2) Uani 1 1 d . . .
C25 C -0.0253(3) 0.1638(3) 0.0768(3) 0.066(3) Uani 1 1 d . . .
H25 H -0.0443 0.1809 0.0688 0.079 Uiso 1 1 calc R U .
C26 C 0.0041(3) 0.1554(3) 0.0504(3) 0.069(3) Uani 1 1 d . . .
H26 H 0.0039 0.1653 0.0241 0.083 Uiso 1 1 calc R U .
C27 C 0.0340(3) 0.1317(3) 0.0640(3) 0.057(2) Uani 1 1 d . . .
C28 C 0.0667(4) 0.1251(3) 0.0409(3) 0.072(3) Uani 1 1 d . . .
H28 H 0.0684 0.1361 0.0152 0.086 Uiso 1 1 calc R U .
C29 C 0.0944(3) 0.1043(4) 0.0548(3) 0.072(3) Uani 1 1 d . . .
H29 H 0.1151 0.0999 0.0384 0.087 Uiso 1 1 calc R U .
C30 C 0.0936(3) 0.0875(3) 0.0956(3) 0.061(2) Uani 1 1 d . . .
C31 C 0.1228(3) 0.0670(3) 0.1130(4) 0.073(3) Uani 1 1 d . . .
H31 H 0.1442 0.0617 0.0980 0.088 Uiso 1 1 calc R U .
C32 C 0.1204(3) 0.0545(3) 0.1521(4) 0.068(3) Uani 1 1 d . . .
H32 H 0.1405 0.0413 0.1638 0.081 Uiso 1 1 calc R U .
C33 C 0.0886(3) 0.0612(3) 0.1746(4) 0.069(3) Uani 1 1 d . . .
C35 C 0.0870(3) 0.0503(4) 0.2179(3) 0.081(3) Uani 1 1 d . . .
H35A H 0.1102 0.0382 0.2258 0.122 Uiso 1 1 calc R U .
H35B H 0.0829 0.0738 0.2339 0.122 Uiso 1 1 calc R U .
H35C H 0.0670 0.0318 0.2223 0.122 Uiso 1 1 calc R U .
C36 C 0.0617(2) 0.0928(2) 0.1186(3) 0.0460(19) Uani 1 1 d . . .
C37 C 0.0304(2) 0.1154(2) 0.1027(3) 0.0457(19) Uani 1 1 d . . .
C38 C 0.2500 0.2500 0.1157(3) 0.032(2) Uani 1 2 d S T P
C39 C 0.2500 0.2500 0.1617(3) 0.036(2) Uani 1 2 d S T P
C40 C 0.3927(3) 0.1724(3) 0.1725(4) 0.077(3) Uani 1 1 d . . .
H40A H 0.4086 0.1535 0.1859 0.115 Uiso 1 1 calc R U .
H40B H 0.3696 0.1598 0.1653 0.115 Uiso 1 1 calc R U .
H40C H 0.4049 0.1820 0.1485 0.115 Uiso 1 1 calc R U .
C41 C 0.3849(2) 0.2073(3) 0.2008(3) 0.054(2) Uani 1 1 d . . .
C42 C 0.4025(3) 0.2083(3) 0.2386(4) 0.075(3) Uani 1 1 d . . .
H42 H 0.4187 0.1881 0.2465 0.089 Uiso 1 1 calc R U .
C43 C 0.3953(4) 0.2389(4) 0.2626(4) 0.082(4) Uani 1 1 d . . .
H43 H 0.4053 0.2389 0.2886 0.099 Uiso 1 1 calc R U .
C44 C 0.3733(3) 0.2709(4) 0.2506(3) 0.070(3) Uani 1 1 d . . .
C45 C 0.3659(5) 0.3060(5) 0.2726(5) 0.100(5) Uani 1 1 d . . .
H45 H 0.3750 0.3079 0.2988 0.120 Uiso 1 1 calc R U .
C46 C 0.3467(4) 0.3367(4) 0.2580(5) 0.091(5) Uani 1 1 d . . .
H46 H 0.3409 0.3583 0.2744 0.109 Uiso 1 1 calc R U .
C47 C 0.3355(3) 0.3360(3) 0.2188(5) 0.082(4) Uani 1 1 d . . .
C48 C 0.3193(3) 0.3688(3) 0.1993(7) 0.106(6) Uani 1 1 d . . .
H48 H 0.3143 0.3918 0.2141 0.127 Uiso 1 1 calc R U .
C49 C 0.3103(3) 0.3676(3) 0.1568(7) 0.108(6) Uani 1 1 d . . .
H49 H 0.3002 0.3898 0.1440 0.130 Uiso 1 1 calc R U .
C50 C 0.3172(2) 0.3320(2) 0.1348(4) 0.067(3) Uani 1 1 d . . .
C51 C 0.3110(4) 0.3311(4) 0.0910(5) 0.106(5) Uani 1 1 d . . .
H51A H 0.3016 0.3564 0.0822 0.159 Uiso 1 1 calc R U .
H51B H 0.3342 0.3255 0.0775 0.159 Uiso 1 1 calc R U .
H51C H 0.2932 0.3106 0.0846 0.159 Uiso 1 1 calc R U .
C52 C 0.3402(2) 0.3027(2) 0.1933(3) 0.052(2) Uani 1 1 d . . .
C53 C 0.3582(2) 0.2687(2) 0.2112(3) 0.0435(18) Uani 1 1 d . . .
C54 C 0.2867(3) 0.1556(3) 0.1878(3) 0.060(2) Uani 1 1 d . . .
H54A H 0.2726 0.1331 0.1972 0.091 Uiso 1 1 calc R U .
H54B H 0.3096 0.1575 0.2028 0.091 Uiso 1 1 calc R U .
H54C H 0.2724 0.1795 0.1917 0.091 Uiso 1 1 calc R U .
C55 C 0.2951(2) 0.1507(2) 0.1448(3) 0.0459(18) Uani 1 1 d . . .
C56 C 0.2818(3) 0.1169(2) 0.1241(3) 0.056(2) Uani 1 1 d . . .
H56 H 0.2674 0.0983 0.1380 0.067 Uiso 1 1 calc R U .
C57 C 0.2893(3) 0.1108(3) 0.0845(3) 0.061(2) Uani 1 1 d . . .
H57 H 0.2802 0.0884 0.0712 0.073 Uiso 1 1 calc R U .
C58 C 0.3110(3) 0.1385(3) 0.0639(3) 0.056(2) Uani 1 1 d . . .
C59 C 0.3221(3) 0.1338(4) 0.0217(3) 0.072(3) Uani 1 1 d . . .
H59 H 0.3127 0.1130 0.0063 0.086 Uiso 1 1 calc R U .
C60 C 0.3460(4) 0.1597(4) 0.0058(3) 0.085(4) Uani 1 1 d . . .
H60 H 0.3538 0.1556 -0.0207 0.102 Uiso 1 1 calc R U .
C61 C 0.3602(3) 0.1928(3) 0.0264(3) 0.065(3) Uani 1 1 d . . .
C62 C 0.3863(3) 0.2198(4) 0.0112(4) 0.082(3) Uani 1 1 d . . .
H62 H 0.3939 0.2176 -0.0155 0.099 Uiso 1 1 calc R U .
C63 C 0.4001(3) 0.2477(4) 0.0334(4) 0.077(3) Uani 1 1 d . . .
H63 H 0.4182 0.2644 0.0226 0.093 Uiso 1 1 calc R U .
C64 C 0.3882(3) 0.2534(3) 0.0745(3) 0.057(2) Uani 1 1 d . . .
C66 C 0.4057(3) 0.2840(3) 0.1013(4) 0.069(3) Uani 1 1 d . . .
H66A H 0.4246 0.2981 0.0865 0.104 Uiso 1 1 calc R U .
H66B H 0.3869 0.3024 0.1102 0.104 Uiso 1 1 calc R U .
H66C H 0.4167 0.2712 0.1243 0.104 Uiso 1 1 calc R U .
C67 C 0.3483(2) 0.1996(2) 0.0669(2) 0.0435(18) Uani 1 1 d . . .
C68 C 0.3235(2) 0.1716(2) 0.0859(3) 0.0402(16) Uani 1 1 d . . .
C69 C 0.7500 0.2500 0.1864(3) 0.027(2) Uani 1 2 d S T P
C70 C 0.7500 0.2500 0.2342(3) 0.040(3) Uani 1 2 d S T P
C71 C 0.6054(3) 0.1766(3) 0.1717(4) 0.072(3) Uani 1 1 d . . .
H71A H 0.5891 0.1593 0.1569 0.108 Uiso 1 1 calc R U .
H71B H 0.6278 0.1625 0.1788 0.108 Uiso 1 1 calc R U .
H71C H 0.5931 0.1854 0.1959 0.108 Uiso 1 1 calc R U .
C72 C 0.6151(3) 0.2115(2) 0.1465(3) 0.057(2) Uani 1 1 d . . .
C73 C 0.5996(3) 0.2149(4) 0.1070(4) 0.078(3) Uani 1 1 d . . .
H73 H 0.5842 0.1948 0.0972 0.094 Uiso 1 1 calc R U .
C74 C 0.6069(3) 0.2466(4) 0.0837(4) 0.076(3) Uani 1 1 d . . .
H74 H 0.5974 0.2479 0.0576 0.091 Uiso 1 1 calc R U .
C75 C 0.6286(3) 0.2772(3) 0.0984(3) 0.063(3) Uani 1 1 d . . .
C76 C 0.6351(4) 0.3132(4) 0.0769(3) 0.081(4) Uani 1 1 d . . .
H76 H 0.6268 0.3154 0.0504 0.097 Uiso 1 1 calc R U .
C77 C 0.6532(4) 0.3446(5) 0.0944(5) 0.094(5) Uani 1 1 d . . .
H77 H 0.6568 0.3679 0.0797 0.112 Uiso 1 1 calc R U .
C78 C 0.6672(3) 0.3418(3) 0.1361(4) 0.066(3) Uani 1 1 d . . .
C79 C 0.6839(3) 0.3735(3) 0.1582(5) 0.076(3) Uani 1 1 d . . .
H79 H 0.6899 0.3971 0.1451 0.092 Uiso 1 1 calc R U .
C80 C 0.6908(3) 0.3694(3) 0.1961(5) 0.075(3) Uani 1 1 d . . .
H80 H 0.6995 0.3912 0.2106 0.090 Uiso 1 1 calc R U .
C81 C 0.6856(3) 0.3334(2) 0.2160(3) 0.058(3) Uani 1 1 d . . .
C82 C 0.6935(4) 0.3303(3) 0.2606(4) 0.083(4) Uani 1 1 d . . .
H82A H 0.7029 0.3553 0.2703 0.124 Uiso 1 1 calc R U .
H82B H 0.6709 0.3237 0.2747 0.124 Uiso 1 1 calc R U .
H82C H 0.7118 0.3099 0.2652 0.124 Uiso 1 1 calc R U .
C83 C 0.6619(2) 0.3063(2) 0.1575(3) 0.047(2) Uani 1 1 d . . .
C84 C 0.6426(2) 0.2735(3) 0.1378(3) 0.0492(19) Uani 1 1 d . . .
C85 C 0.5954(3) 0.2894(3) 0.2439(4) 0.083(4) Uani 1 1 d . . .
H85A H 0.5764 0.3042 0.2577 0.125 Uiso 1 1 calc R U .
H85B H 0.6156 0.3069 0.2369 0.125 Uiso 1 1 calc R U .
H85C H 0.5852 0.2779 0.2198 0.125 Uiso 1 1 calc R U .
C86 C 0.6099(3) 0.2562(3) 0.2716(3) 0.061(3) Uani 1 1 d . . .
C87 C 0.5952(4) 0.2512(4) 0.3111(5) 0.090(4) Uani 1 1 d . . .
H87 H 0.5775 0.2689 0.3211 0.108 Uiso 1 1 calc R U .
C88 C 0.6066(4) 0.2217(5) 0.3329(4) 0.095(4) Uani 1 1 d . . .
H88 H 0.5967 0.2185 0.3587 0.113 Uiso 1 1 calc R U .
C89 C 0.6341(4) 0.1936(4) 0.3187(3) 0.079(3) Uani 1 1 d . . .
C90 C 0.6448(5) 0.1595(5) 0.3396(4) 0.105(5) Uani 1 1 d . . .
H90 H 0.6360 0.1553 0.3656 0.126 Uiso 1 1 calc R U .
C91 C 0.6677(4) 0.1324(4) 0.3227(4) 0.093(4) Uani 1 1 d . . .
H91 H 0.6748 0.1099 0.3372 0.111 Uiso 1 1 calc R U .
C92 C 0.6805(3) 0.1383(3) 0.2838(4) 0.071(3) Uani 1 1 d . . .
C93 C 0.7010(4) 0.1095(4) 0.2632(6) 0.098(5) Uani 1 1 d . . .
H93 H 0.7088 0.0868 0.2769 0.118 Uiso 1 1 calc R U .
C94 C 0.7099(4) 0.1140(3) 0.2235(6) 0.095(5) Uani 1 1 d . . .
H94 H 0.7218 0.0937 0.2095 0.113 Uiso 1 1 calc R U .
C95 C 0.7007(3) 0.1503(2) 0.2037(4) 0.061(2) Uani 1 1 d . . .
C96 C 0.7096(3) 0.1558(3) 0.1602(3) 0.078(3) Uani 1 1 d . . .
H96A H 0.7232 0.1330 0.1505 0.116 Uiso 1 1 calc R U .
H96B H 0.6869 0.1586 0.1450 0.116 Uiso 1 1 calc R U .
H96C H 0.7246 0.1792 0.1568 0.116 Uiso 1 1 calc R U .
C97 C 0.6715(3) 0.1725(3) 0.2620(3) 0.052(2) Uani 1 1 d . . .
C98 C 0.6472(2) 0.2009(3) 0.2802(3) 0.049(2) Uani 1 1 d . . .
N1 N -0.05506(17) 0.0803(2) 0.1943(2) 0.0481(17) Uani 1 1 d . . .
N2 N 0.00332(18) 0.12252(19) 0.2233(2) 0.0441(15) Uani 1 1 d . . .
N3 N 0.00119(18) 0.1213(2) 0.1273(2) 0.0460(16) Uani 1 1 d . . .
N4 N 0.0582(2) 0.07885(19) 0.1579(2) 0.0470(16) Uani 1 1 d . . .
N5 N 0.36316(18) 0.23633(18) 0.1869(2) 0.0403(14) Uani 1 1 d . . .
N6 N 0.33021(19) 0.29969(19) 0.1529(3) 0.0512(19) Uani 1 1 d . . .
N7 N 0.31435(16) 0.17808(17) 0.12521(18) 0.0340(13) Uani 1 1 d . . .
N8 N 0.36097(18) 0.23048(19) 0.0896(2) 0.0426(15) Uani 1 1 d . . .
N9 N 0.6373(2) 0.23963(18) 0.1607(2) 0.0446(16) Uani 1 1 d . . .
N10 N 0.67237(18) 0.30195(18) 0.1965(2) 0.0417(15) Uani 1 1 d . . .
N11 N 0.6365(2) 0.2329(2) 0.2570(2) 0.0460(16) Uani 1 1 d . . .
N12 N 0.6817(2) 0.17882(19) 0.2230(2) 0.0474(17) Uani 1 1 d . . .
O1 O 0.19316(18) 0.04045(17) 0.2264(2) 0.0604(16) Uani 1 1 d . . .
O2 O 0.22707(18) 0.03933(16) 0.1498(2) 0.0574(16) Uani 1 1 d . . .
O3 O 0.2125(3) 0.0372(2) 0.0851(2) 0.081(2) Uani 1 1 d . . .
O4 O 0.1811(2) -0.03850(18) 0.1028(2) 0.0659(18) Uani 1 1 d . . .
O5 O 0.19750(16) -0.02612(15) 0.16587(17) 0.0478(13) Uani 1 1 d . . .
O6 O 0.20940(16) -0.04208(15) 0.23756(17) 0.0471(13) Uani 1 1 d . . .
O7 O 0.20703(18) -0.07716(16) 0.29401(18) 0.0543(14) Uani 1 1 d . . .
O8 O 0.25654(19) 0.00644(16) 0.2640(2) 0.0549(15) Uani 1 1 d . . .
O9 O 0.2610(3) -0.0233(3) 0.3236(2) 0.093(3) Uani 1 1 d . . .
O10 O 0.27038(17) 0.05243(15) 0.2074(2) 0.0560(14) Uani 1 1 d . . .
O11 O 0.3294(2) 0.0654(3) 0.1957(3) 0.100(3) Uani 1 1 d . . .
O12 O 0.27670(19) -0.0209(2) 0.1832(2) 0.0633(16) Uani 1 1 d . . .
O13 O 0.3369(2) -0.0119(3) 0.1668(3) 0.087(3) Uani 1 1 d . . .
O14 O 0.00353(17) 0.03335(16) 0.21602(17) 0.0494(14) Uani 1 1 d . . .
O15 O -0.00103(17) 0.03316(16) 0.13568(18) 0.0512(14) Uani 1 1 d . . .
O16 O 0.28110(15) 0.24678(16) 0.09743(16) 0.0412(12) Uani 1 1 d . . .
O17 O 0.28084(14) 0.24387(14) 0.17855(16) 0.0365(11) Uani 1 1 d . . .
O18 O 0.71954(17) 0.24377(16) 0.16968(17) 0.0446(13) Uani 1 1 d . . .
O19 O 0.71926(16) 0.24561(16) 0.25009(16) 0.0406(12) Uani 1 1 d . . .
O100 O 0.2378(4) 0.2153(4) 0.2724(4) 0.082(6) Uiso 0.60(3) 1 d . . P
O101 O 0.2161(7) 0.2590(7) 0.2828(8) 0.234(9) Uiso 1 1 d . . .
O102 O 0.7165(5) 0.2389(5) 0.0677(6) 0.123(9) Uiso 0.67(4) 1 d . . P
O103 O 0.7393(6) 0.2871(6) 0.0730(6) 0.118(10) Uiso 0.57(4) 1 d . . P
O105 O 0.6371(4) 0.0842(4) 0.1429(5) 0.151(5) Uiso 1 1 d . . .
O108 O 0.4143(11) 0.0510(12) 0.1951(13) 0.370(18) Uiso 1 1 d . . .
O110 O 0.4474(16) 0.0805(17) 0.2291(16) 0.47(3) Uiso 1 1 d . . .
O111 O 0.7285(12) 0.2583(15) 0.3571(15) 0.43(3) Uiso 1 1 d . . .
O112 O 0.4366(12) 0.1169(13) 0.2473(13) 0.12(2) Uiso 0.27(4) 1 d . . P
Ni1 Ni 0.00171(3) 0.08098(2) 0.17568(3) 0.0421(2) Uani 1 1 d . . .
Ni2 Ni 0.32515(2) 0.23872(2) 0.13851(3) 0.0342(2) Uani 1 1 d . . .
Ni3 Ni 0.67450(3) 0.23977(2) 0.20945(3) 0.0363(2) Uani 1 1 d . . .
Nb1 Nb 0.22720(2) 0.00969(2) 0.20760(2) 0.03800(18) Uani 1 1 d . . .

loop_
_atom_site_aniso_label
_atom_site_aniso_U_11
_atom_site_aniso_U_22
_atom_site_aniso_U_33
_atom_site_aniso_U_23
_atom_site_aniso_U_13
_atom_site_aniso_U_12
C1 0.048(5) 0.054(5) 0.042(5) 0.006(4) -0.008(4) -0.003(4)
C2 0.032(4) 0.040(4) 0.043(4) -0.003(3) -0.010(3) 0.002(3)
C3 0.044(4) 0.040(4) 0.049(5) -0.007(4) 0.007(4) 0.000(3)
C4 0.053(5) 0.047(4) 0.050(5) 0.002(4) -0.009(4) -0.006(4)
C5 0.050(6) 0.070(6) 0.074(7) 0.030(5) -0.012(5) -0.002(5)
C6 0.049(5) 0.077(5) 0.045(5) 0.023(4) -0.005(4) 0.003(5)
C7 0.044(6) 0.046(6) 0.034(6) 0.000 0.000 0.011(4)
C8 0.039(6) 0.060(7) 0.040(7) 0.000 0.000 -0.003(5)
C9 0.065(7) 0.093(8) 0.095(9) 0.006(7) -0.041(6) -0.022(6)
C10 0.045(5) 0.056(5) 0.077(7) 0.012(5) -0.015(5) -0.001(4)
C11 0.036(5) 0.084(7) 0.123(11) 0.022(7) -0.024(6) -0.016(5)
C12 0.059(7) 0.097(8) 0.092(9) 0.037(7) 0.023(6) 0.004(6)
C13 0.056(6) 0.077(7) 0.072(7) 0.029(6) 0.015(5) 0.003(5)
C14 0.099(10) 0.105(9) 0.088(10) 0.043(8) 0.041(8) 0.030(8)
C15 0.084(8) 0.082(7) 0.062(7) 0.012(6) 0.010(6) 0.018(6)
C16 0.072(7) 0.092(7) 0.046(5) -0.002(5) -0.002(5) 0.026(6)
C17 0.081(8) 0.072(6) 0.052(6) -0.027(5) -0.005(5) 0.010(5)
C18 0.069(7) 0.067(6) 0.078(7) -0.028(6) -0.019(6) -0.007(5)
C19 0.052(5) 0.055(5) 0.075(7) -0.006(5) -0.014(5) -0.001(4)
C20 0.052(6) 0.065(5) 0.106(9) -0.006(6) -0.007(6) -0.018(4)
C21 0.043(4) 0.053(4) 0.044(5) 0.002(4) -0.002(4) 0.009(3)
C22 0.038(4) 0.063(5) 0.053(6) 0.025(4) -0.001(4) -0.002(4)
C23 0.064(6) 0.074(6) 0.105(9) 0.032(6) 0.016(6) 0.019(5)
C24 0.055(5) 0.056(5) 0.052(5) 0.011(4) -0.008(4) 0.007(4)
C25 0.074(7) 0.058(5) 0.066(6) 0.013(5) -0.008(5) 0.011(5)
C26 0.108(9) 0.054(5) 0.045(6) 0.020(4) -0.011(6) -0.004(5)
C27 0.068(6) 0.046(4) 0.056(6) 0.002(4) -0.009(5) -0.018(4)
C28 0.113(10) 0.069(6) 0.033(5) 0.002(4) 0.015(6) -0.022(6)
C29 0.080(7) 0.083(7) 0.053(6) -0.015(5) 0.015(6) -0.008(6)
C30 0.055(6) 0.059(5) 0.069(7) -0.014(5) 0.009(5) -0.010(4)
C31 0.048(6) 0.075(7) 0.096(9) -0.018(6) 0.012(5) 0.017(5)
C32 0.050(6) 0.062(5) 0.090(8) -0.004(5) -0.003(5) 0.003(4)
C33 0.066(6) 0.054(5) 0.086(8) -0.009(5) -0.038(6) 0.011(4)
C35 0.071(7) 0.109(9) 0.064(7) 0.015(6) -0.001(5) 0.025(6)
C36 0.048(5) 0.038(4) 0.051(5) -0.004(3) -0.002(4) -0.012(3)
C37 0.050(5) 0.040(4) 0.047(5) -0.004(3) 0.002(4) -0.006(3)
C38 0.031(5) 0.019(4) 0.045(6) 0.000 0.000 -0.001(3)
C39 0.045(7) 0.024(4) 0.041(6) 0.000 0.000 0.001(4)
C40 0.067(6) 0.055(5) 0.108(9) -0.001(6) -0.017(6) 0.022(5)
C41 0.048(5) 0.056(5) 0.057(6) 0.011(4) -0.006(4) -0.009(4)
C42 0.080(8) 0.070(7) 0.074(7) 0.018(6) -0.028(6) -0.009(5)
C43 0.084(8) 0.097(9) 0.066(7) 0.023(7) -0.013(6) -0.037(7)
C44 0.052(6) 0.091(7) 0.065(7) -0.032(6) 0.010(5) -0.036(5)
C45 0.105(11) 0.113(11) 0.083(9) -0.039(9) 0.017(8) -0.046(9)
C46 0.077(8) 0.090(9) 0.105(11) -0.065(8) 0.030(7) -0.039(7)
C47 0.048(6) 0.051(5) 0.145(13) -0.027(7) 0.025(6) -0.018(4)
C48 0.050(6) 0.053(6) 0.213(19) -0.038(9) -0.007(9) -0.005(5)
C49 0.057(7) 0.029(5) 0.24(2) 0.008(8) 0.008(9) 0.001(4)
C50 0.035(4) 0.036(4) 0.130(10) 0.026(5) 0.009(5) 0.005(3)
C51 0.079(8) 0.084(8) 0.156(15) 0.068(9) -0.001(9) 0.005(6)
C52 0.044(5) 0.045(4) 0.066(6) -0.018(4) 0.012(4) -0.016(4)
C53 0.031(4) 0.043(4) 0.056(5) -0.005(4) 0.009(4) -0.018(3)
C54 0.077(6) 0.048(5) 0.057(6) 0.014(4) 0.000(5) -0.014(4)
C55 0.045(4) 0.039(4) 0.053(5) 0.009(4) 0.002(4) 0.000(3)
C56 0.053(5) 0.034(4) 0.080(7) 0.006(4) 0.001(4) -0.004(3)
C57 0.056(6) 0.045(4) 0.081(7) -0.008(5) -0.006(5) -0.007(4)
C58 0.056(5) 0.051(5) 0.060(6) -0.015(4) -0.003(4) -0.003(4)
C59 0.082(8) 0.084(7) 0.049(6) -0.020(5) -0.001(5) -0.004(6)
C60 0.098(9) 0.108(9) 0.048(6) -0.024(6) -0.003(6) 0.018(8)
C61 0.074(7) 0.074(6) 0.047(5) 0.002(5) 0.020(5) 0.006(5)
C62 0.073(7) 0.120(10) 0.054(6) 0.006(7) 0.031(6) -0.009(7)
C63 0.059(7) 0.095(8) 0.078(8) 0.024(7) 0.025(6) -0.017(6)
C64 0.036(5) 0.060(5) 0.075(7) 0.015(5) 0.013(4) -0.003(4)
C66 0.044(5) 0.073(6) 0.091(8) -0.003(6) 0.019(5) -0.027(4)
C67 0.042(4) 0.050(4) 0.039(4) -0.001(3) 0.005(3) 0.002(3)
C68 0.041(4) 0.040(4) 0.040(4) 0.001(3) -0.002(3) 0.001(3)
C69 0.028(5) 0.032(4) 0.021(5) 0.000 0.000 0.003(4)
C70 0.062(8) 0.024(5) 0.034(6) 0.000 0.000 -0.003(4)
C71 0.077(7) 0.048(5) 0.091(8) -0.008(5) -0.032(6) -0.006(4)
C72 0.051(5) 0.048(4) 0.072(6) -0.016(4) -0.017(4) 0.013(4)
C73 0.080(8) 0.093(8) 0.062(7) -0.038(6) -0.023(6) 0.010(6)
C74 0.073(8) 0.101(9) 0.054(6) -0.022(6) -0.022(5) 0.029(7)
C75 0.068(6) 0.065(5) 0.056(6) -0.001(5) 0.007(5) 0.035(5)
C76 0.092(8) 0.106(9) 0.045(6) 0.037(6) 0.019(6) 0.034(7)
C77 0.080(8) 0.092(9) 0.108(11) 0.059(8) 0.037(8) 0.030(7)
C78 0.066(6) 0.050(5) 0.082(7) 0.020(5) 0.015(5) 0.007(4)
C79 0.068(7) 0.035(4) 0.127(11) 0.020(6) 0.019(7) -0.002(4)
C80 0.062(6) 0.035(4) 0.127(12) -0.014(6) 0.012(6) -0.005(4)
C81 0.056(5) 0.033(4) 0.086(8) -0.005(4) 0.007(5) 0.004(3)
C82 0.091(8) 0.051(6) 0.105(10) -0.039(6) -0.014(7) -0.017(5)
C83 0.041(4) 0.035(4) 0.065(6) 0.001(4) 0.008(4) 0.010(3)
C84 0.055(5) 0.052(4) 0.041(4) 0.003(4) 0.002(4) 0.009(4)
C85 0.073(7) 0.047(5) 0.129(11) -0.012(6) 0.016(7) 0.015(5)
C86 0.056(6) 0.057(5) 0.069(7) -0.019(5) 0.016(5) -0.008(4)
C87 0.095(10) 0.083(8) 0.093(10) -0.021(7) 0.040(8) -0.002(7)
C88 0.098(10) 0.117(11) 0.068(8) -0.008(8) 0.041(7) -0.025(8)
C89 0.099(9) 0.087(8) 0.050(6) 0.001(6) -0.003(6) -0.024(7)
C90 0.115(11) 0.134(13) 0.065(8) 0.039(8) 0.024(8) -0.033(10)
C91 0.096(9) 0.091(8) 0.091(9) 0.066(8) -0.024(8) -0.027(7)
C92 0.055(6) 0.054(5) 0.105(9) 0.031(6) -0.025(6) -0.012(4)
C93 0.072(8) 0.067(7) 0.156(14) 0.060(8) 0.008(8) 0.017(6)
C94 0.073(7) 0.040(5) 0.170(15) 0.005(7) -0.013(8) 0.016(5)
C95 0.059(5) 0.030(4) 0.093(8) -0.012(4) -0.006(5) 0.006(3)
C96 0.088(8) 0.064(6) 0.081(8) -0.032(6) 0.003(6) 0.018(5)
C97 0.055(5) 0.047(4) 0.055(6) 0.018(4) -0.009(4) -0.012(4)
C98 0.039(4) 0.056(5) 0.050(5) 0.002(4) 0.005(4) -0.011(4)
N1 0.028(3) 0.061(4) 0.055(4) 0.008(3) -0.006(3) -0.008(3)
N2 0.039(4) 0.045(3) 0.048(4) -0.003(3) -0.008(3) -0.004(3)
N3 0.042(4) 0.049(4) 0.047(4) 0.008(3) -0.011(3) 0.001(3)
N4 0.050(4) 0.045(3) 0.046(4) -0.002(3) -0.007(3) -0.004(3)
N5 0.033(3) 0.044(3) 0.044(4) 0.000(3) -0.002(3) -0.007(3)
N6 0.040(4) 0.032(3) 0.081(6) 0.012(3) 0.005(3) 0.003(3)
N7 0.029(3) 0.035(3) 0.038(3) 0.002(2) 0.000(2) -0.001(2)
N8 0.030(3) 0.047(3) 0.051(4) 0.007(3) 0.012(3) -0.004(3)
N9 0.048(4) 0.035(3) 0.051(4) -0.006(3) -0.011(3) 0.003(3)
N10 0.042(4) 0.031(3) 0.052(4) -0.002(3) 0.002(3) 0.004(2)
N11 0.048(4) 0.044(3) 0.047(4) -0.015(3) 0.006(3) -0.005(3)
N12 0.044(4) 0.035(3) 0.063(5) -0.001(3) -0.012(3) 0.001(3)
O1 0.056(4) 0.050(3) 0.075(4) -0.004(3) -0.004(3) 0.012(3)
O2 0.072(4) 0.041(3) 0.060(4) 0.013(3) -0.012(3) -0.010(3)
O3 0.109(6) 0.066(4) 0.069(5) 0.021(4) -0.016(4) -0.020(4)
O4 0.086(5) 0.053(3) 0.058(4) -0.007(3) -0.019(4) -0.010(3)
O5 0.055(3) 0.041(3) 0.047(3) 0.007(2) -0.004(3) -0.012(2)
O6 0.057(3) 0.044(3) 0.041(3) 0.004(2) -0.008(3) -0.012(2)
O7 0.071(4) 0.046(3) 0.047(3) 0.005(3) 0.006(3) -0.009(3)
O8 0.066(4) 0.043(3) 0.056(4) 0.004(3) -0.019(3) -0.009(3)
O9 0.118(7) 0.100(5) 0.062(5) 0.017(4) -0.033(5) -0.045(5)
O10 0.059(4) 0.044(3) 0.065(4) 0.010(3) -0.006(3) -0.017(3)
O11 0.054(4) 0.101(6) 0.144(8) 0.035(6) -0.017(5) -0.032(4)
O12 0.062(4) 0.059(3) 0.069(4) 0.006(3) 0.010(3) 0.012(3)
O13 0.060(4) 0.120(7) 0.082(6) 0.028(5) 0.021(4) 0.023(4)
O14 0.063(4) 0.047(3) 0.038(3) 0.002(3) -0.008(3) -0.002(3)
O15 0.072(4) 0.045(3) 0.037(3) 0.003(3) -0.005(3) -0.010(3)
O16 0.038(3) 0.047(3) 0.039(3) 0.005(2) 0.003(2) 0.004(2)
O17 0.032(3) 0.040(2) 0.038(3) -0.001(2) -0.008(2) -0.002(2)
O18 0.049(3) 0.047(3) 0.038(3) -0.003(2) 0.001(3) 0.002(2)
O19 0.045(3) 0.044(3) 0.033(3) 0.000(2) 0.004(2) -0.006(2)
Ni1 0.0436(5) 0.0426(4) 0.0401(5) 0.0006(5) -0.0056(4) -0.0046(4)
Ni2 0.0308(5) 0.0326(4) 0.0391(5) 0.0012(4) 0.0010(4) -0.0005(3)
Ni3 0.0407(5) 0.0291(4) 0.0390(5) -0.0027(4) -0.0004(4) -0.0001(3)
Nb1 0.0401(3) 0.0272(3) 0.0468(4) 0.0002(3) -0.0049(3) -0.0008(2)

loop_
_atom_type_symbol
_atom_type_description
_atom_type_scat_dispersion_real
_atom_type_scat_dispersion_imag
_atom_type_scat_source
C C 0.0033 0.0016 'International Tables Vol C Tables 4.2.6.8 and 6.1.1.4'
H H 0.0000 0.0000 'International Tables Vol C Tables 4.2.6.8 and 6.1.1.4'
N N 0.0061 0.0033 'International Tables Vol C Tables 4.2.6.8 and 6.1.1.4'
O O 0.0106 0.0060 'International Tables Vol C Tables 4.2.6.8 and 6.1.1.4'
Ni Ni 0.3393 1.1124 'International Tables Vol C Tables 4.2.6.8 and 6.1.1.4'
Nb Nb -2.0727 0.6215 'International Tables Vol C Tables 4.2.6.8 and 6.1.1.4'

loop_
_geom_angle_atom_site_label_1
_geom_angle_atom_site_label_2
_geom_angle_atom_site_label_3
_geom_angle
_geom_angle_site_symmetry_1
_geom_angle_site_symmetry_3
O3 C1 O2 127.0(8) . .
O3 C1 C2 121.3(8) . .
O2 C1 C2 111.6(7) . .
O4 C2 O5 125.2(7) . .
O4 C2 C1 122.8(7) . .
O5 C2 C1 112.0(6) . .
O7 C3 O6 127.3(8) . .
O7 C3 C4 120.3(8) . .
O6 C3 C4 112.4(7) . .
O9 C4 O8 126.0(8) . .
O9 C4 C3 122.9(8) . .
O8 C4 C3 111.2(7) . .
O11 C5 O10 125.0(11) . .
O11 C5 C6 121.6(10) . .
O10 C5 C6 113.3(8) . .
O13 C6 O12 125.5(11) . .
O13 C6 C5 118.5(9) . .
O12 C6 C5 115.7(9) . .
O14 C7 O14 127.5(10) . 2
O14 C7 C8 116.3(5) . .
O14 C7 C8 116.3(5) 2 .
O15 C8 O15 127.5(12) . 2
O15 C8 C7 116.3(6) . .
O15 C8 C7 116.2(6) 2 .
N1 C10 C11 118.3(10) . .
N1 C10 C9 121.0(9) . .
C11 C10 C9 120.6(9) . .
C12 C11 C10 120.7(10) . .
C11 C12 C13 120.6(10) . .
C12 C13 C22 119.4(11) . .
C12 C13 C14 124.0(11) . .
C22 C13 C14 116.6(11) . .
C15 C14 C13 122.6(11) . .
C14 C15 C16 120.1(12) . .
C17 C16 C15 124.3(11) . .
C17 C16 C21 115.7(9) . .
C15 C16 C21 120.0(11) . .
C18 C17 C16 122.8(10) . .
C17 C18 C19 120.4(9) . .
N2 C19 C18 118.6(9) . .
N2 C19 C20 120.1(9) . .
C18 C19 C20 121.3(9) . .
N2 C21 C22 119.3(8) . .
N2 C21 C16 121.1(8) . .
C22 C21 C16 119.6(9) . .
N1 C22 C13 121.0(9) . .
N1 C22 C21 117.4(7) . .
C13 C22 C21 121.0(10) . .
N3 C24 C25 122.1(9) . .
N3 C24 C23 118.6(8) . .
C25 C24 C23 119.2(9) . .
C24 C25 C26 120.0(9) . .
C25 C26 C27 119.1(9) . .
C37 C27 C26 116.5(9) . .
C37 C27 C28 120.5(9) . .
C26 C27 C28 123.0(10) . .
C29 C28 C27 121.7(10) . .
C28 C29 C30 121.3(10) . .
C31 C30 C36 117.2(10) . .
C31 C30 C29 124.4(10) . .
C36 C30 C29 118.3(10) . .
C32 C31 C30 120.3(10) . .
C31 C32 C33 121.0(10) . .
N4 C33 C32 120.8(11) . .
N4 C33 C35 118.2(10) . .
C32 C33 C35 121.0(9) . .
C30 C36 N4 123.3(9) . .
C30 C36 C37 120.3(8) . .
N4 C36 C37 116.4(7) . .
N3 C37 C27 124.8(8) . .
N3 C37 C36 117.3(8) . .
C27 C37 C36 117.8(8) . .
O16 C38 O16 123.2(10) 14 .
O16 C38 C39 118.4(5) 14 .
O16 C38 C39 118.4(5) . .
O17 C39 O17 127.1(10) . 14
O17 C39 C38 116.4(5) . .
O17 C39 C38 116.4(5) 14 .
N5 C41 C42 123.7(9) . .
N5 C41 C40 117.3(9) . .
C42 C41 C40 118.9(9) . .
C43 C42 C41 117.8(11) . .
C42 C43 C44 122.5(11) . .
C43 C44 C45 127.3(13) . .
C43 C44 C53 116.1(10) . .
C45 C44 C53 116.5(13) . .
C46 C45 C44 124.0(14) . .
C45 C46 C47 119.1(11) . .
C46 C47 C48 123.2(13) . .
C46 C47 C52 123.2(12) . .
C48 C47 C52 113.5(14) . .
C47 C48 C49 121.2(12) . .
C50 C49 C48 118.9(12) . .
N6 C50 C49 121.3(14) . .
N6 C50 C51 118.7(10) . .
C49 C50 C51 119.9(11) . .
N6 C52 C47 127.0(10) . .
N6 C52 C53 116.9(7) . .
C47 C52 C53 116.1(10) . .
N5 C53 C44 122.3(9) . .
N5 C53 C52 116.8(8) . .
C44 C53 C52 120.5(8) . .
N7 C55 C56 120.1(8) . .
N7 C55 C54 120.4(7) . .
C56 C55 C54 119.5(8) . .
C57 C56 C55 121.5(8) . .
C56 C57 C58 119.0(9) . .
C57 C58 C68 117.1(9) . .
C57 C58 C59 123.2(9) . .
C68 C58 C59 119.6(9) . .
C60 C59 C58 119.0(10) . .
C59 C60 C61 123.9(10) . .
C62 C61 C60 125.6(11) . .
C62 C61 C67 115.7(10) . .
C60 C61 C67 118.7(10) . .
C63 C62 C61 121.7(10) . .
C62 C63 C64 121.4(10) . .
N8 C64 C63 119.5(10) . .
N8 C64 C66 118.6(9) . .
C63 C64 C66 121.9(9) . .
N8 C67 C61 122.8(8) . .
N8 C67 C68 117.9(7) . .
C61 C67 C68 119.2(8) . .
N7 C68 C58 123.2(7) . .
N7 C68 C67 117.4(7) . .
C58 C68 C67 119.5(8) . .
O18 C69 O18 127.0(9) . 14_655
O18 C69 C70 116.5(5) . .
O18 C69 C70 116.5(5) 14_655 .
O19 C70 O19 129.4(11) . 14_655
O19 C70 C69 115.3(5) . .
O19 C70 C69 115.3(5) 14_655 .
N9 C72 C73 120.1(10) . .
N9 C72 C71 120.5(9) . .
C73 C72 C71 119.4(9) . .
C74 C73 C72 121.0(10) . .
C73 C74 C75 120.1(10) . .
C74 C75 C84 117.7(10) . .
C74 C75 C76 123.4(11) . .
C84 C75 C76 118.8(11) . .
C77 C76 C75 121.5(11) . .
C76 C77 C78 120.7(10) . .
C83 C78 C79 115.7(11) . .
C83 C78 C77 118.8(11) . .
C79 C78 C77 125.4(11) . .
C80 C79 C78 120.2(10) . .
C79 C80 C81 121.9(10) . .
N10 C81 C80 120.7(11) . .
N10 C81 C82 119.3(8) . .
C80 C81 C82 120.0(9) . .
N10 C83 C78 122.6(9) . .
N10 C83 C84 118.4(7) . .
C78 C83 C84 118.9(9) . .
N9 C84 C75 122.2(8) . .
N9 C84 C83 116.5(8) . .
C75 C84 C83 121.2(8) . .
N11 C86 C87 122.2(11) . .
N11 C86 C85 117.2(9) . .
C87 C86 C85 120.6(10) . .
C88 C87 C86 119.2(12) . .
C87 C88 C89 122.3(12) . .
C98 C89 C90 120.7(13) . .
C98 C89 C88 114.7(11) . .
C90 C89 C88 124.3(12) . .
C91 C90 C89 121.3(11) . .
C90 C91 C92 119.5(10) . .
C91 C92 C93 122.1(11) . .
C91 C92 C97 121.4(12) . .
C93 C92 C97 116.3(11) . .
C94 C93 C92 121.2(10) . .
C93 C94 C95 119.2(12) . .
N12 C95 C94 120.8(12) . .
N12 C95 C96 118.9(8) . .
C94 C95 C96 120.2(10) . .
N12 C97 C92 123.8(10) . .
N12 C97 C98 117.4(8) . .
C92 C97 C98 118.5(9) . .
N11 C98 C89 124.1(9) . .
N11 C98 C97 117.2(7) . .
C89 C98 C97 118.6(9) . .
C10 N1 C22 119.7(8) . .
C10 N1 Ni1 130.2(7) . .
C22 N1 Ni1 108.7(5) . .
C19 N2 C21 120.9(8) . .
C19 N2 Ni1 129.8(6) . .
C21 N2 Ni1 108.9(5) . .
C37 N3 C24 117.3(7) . .
C37 N3 Ni1 111.3(5) . .
C24 N3 Ni1 130.5(6) . .
C33 N4 C36 117.1(9) . .
C33 N4 Ni1 132.1(7) . .
C36 N4 Ni1 109.8(5) . .
C41 N5 C53 117.3(8) . .
C41 N5 Ni2 132.1(6) . .
C53 N5 Ni2 109.5(5) . .
C50 N6 C52 117.7(9) . .
C50 N6 Ni2 131.6(8) . .
C52 N6 Ni2 108.0(5) . .
C55 N7 C68 118.9(7) . .
C55 N7 Ni2 131.6(5) . .
C68 N7 Ni2 108.0(4) . .
C64 N8 C67 118.5(8) . .
C64 N8 Ni2 131.5(6) . .
C67 N8 Ni2 108.9(5) . .
C72 N9 C84 118.6(8) . .
C72 N9 Ni3 131.2(6) . .
C84 N9 Ni3 109.5(5) . .
C81 N10 C83 118.5(7) . .
C81 N10 Ni3 132.1(6) . .
C83 N10 Ni3 107.9(5) . .
C86 N11 C98 117.4(8) . .
C86 N11 Ni3 132.5(7) . .
C98 N11 Ni3 109.0(5) . .
C95 N12 C97 118.5(8) . .
C95 N12 Ni3 131.1(7) . .
C97 N12 Ni3 108.7(6) . .
C1 O2 Nb1 121.9(5) . .
C2 O5 Nb1 122.4(5) . .
C3 O6 Nb1 122.9(5) . .
C4 O8 Nb1 120.6(5) . .
C5 O10 Nb1 120.6(6) . .
C6 O12 Nb1 115.9(7) . .
C7 O14 Ni1 113.4(6) . .
C8 O15 Ni1 114.1(6) . .
C38 O16 Ni2 111.1(6) . .
C39 O17 Ni2 113.7(6) . .
C69 O18 Ni3 114.2(5) . .
C70 O19 Ni3 114.9(6) . .
O15 Ni1 O14 79.40(19) . .
O15 Ni1 N3 90.7(3) . .
O14 Ni1 N3 170.0(3) . .
O15 Ni1 N2 170.9(2) . .
O14 Ni1 N2 91.7(2) . .
N3 Ni1 N2 98.3(2) . .
O15 Ni1 N4 80.9(2) . .
O14 Ni1 N4 97.1(3) . .
N3 Ni1 N4 79.5(3) . .
N2 Ni1 N4 101.9(3) . .
O15 Ni1 N1 97.5(3) . .
O14 Ni1 N1 80.6(2) . .
N3 Ni1 N1 102.7(3) . .
N2 Ni1 N1 79.4(3) . .
N4 Ni1 N1 177.4(2) . .
O17 Ni2 N8 168.0(2) . .
O17 Ni2 O16 80.1(2) . .
N8 Ni2 O16 88.7(2) . .
O17 Ni2 N5 90.7(2) . .
N8 Ni2 N5 100.9(3) . .
O16 Ni2 N5 169.7(2) . .
O17 Ni2 N6 80.8(2) . .
N8 Ni2 N6 104.5(3) . .
O16 Ni2 N6 94.9(3) . .
N5 Ni2 N6 79.1(3) . .
O17 Ni2 N7 94.2(2) . .
N8 Ni2 N7 79.8(2) . .
O16 Ni2 N7 81.5(2) . .
N5 Ni2 N7 103.8(2) . .
N6 Ni2 N7 174.4(2) . .
O18 Ni3 N9 90.3(3) . .
O18 Ni3 N11 169.8(3) . .
N9 Ni3 N11 99.5(3) . .
O18 Ni3 O19 78.9(2) . .
N9 Ni3 O19 168.3(3) . .
N11 Ni3 O19 91.4(3) . .
O18 Ni3 N12 95.8(3) . .
N9 Ni3 N12 103.8(3) . .
N11 Ni3 N12 79.2(3) . .
O19 Ni3 N12 82.0(2) . .
O18 Ni3 N10 80.7(2) . .
N9 Ni3 N10 79.9(3) . .
N11 Ni3 N10 103.6(3) . .
O19 Ni3 N10 93.7(2) . .
N12 Ni3 N10 174.9(3) . .
O1 Nb1 O6 96.5(3) . .
O1 Nb1 O10 96.4(3) . .
O6 Nb1 O10 141.9(2) . .
O1 Nb1 O5 102.8(3) . .
O6 Nb1 O5 71.6(2) . .
O10 Nb1 O5 138.8(3) . .
O1 Nb1 O8 93.6(3) . .
O6 Nb1 O8 72.3(2) . .
O10 Nb1 O8 71.2(2) . .
O5 Nb1 O8 141.7(2) . .
O1 Nb1 O2 92.4(3) . .
O6 Nb1 O2 143.1(2) . .
O10 Nb1 O2 71.6(2) . .
O5 Nb1 O2 71.5(2) . .
O8 Nb1 O2 142.8(2) . .
O1 Nb1 O12 170.5(3) . .
O6 Nb1 O12 91.7(2) . .
O10 Nb1 O12 74.2(3) . .
O5 Nb1 O12 84.3(3) . .
O8 Nb1 O12 84.3(3) . .
O2 Nb1 O12 83.8(3) . .

loop_
_geom_bond_atom_site_label_1
_geom_bond_atom_site_label_2
_geom_bond_distance
_geom_bond_site_symmetry_2
C1 O3 1.205(11) .
C1 O2 1.256(10) .
C1 C2 1.558(11) .
C2 O4 1.213(9) .
C2 O5 1.272(9) .
C3 O7 1.212(10) .
C3 O6 1.254(10) .
C3 C4 1.560(11) .
C4 O9 1.196(11) .
C4 O8 1.289(11) .
C5 O11 1.206(12) .
C5 O10 1.265(12) .
C5 C6 1.547(15) .
C6 O13 1.257(12) .
C6 O12 1.267(11) .
C7 O14 1.257(8) .
C7 O14 1.257(8) 2
C7 C8 1.551(14) .
C8 O15 1.243(8) .
C8 O15 1.243(8) 2
C9 C10 1.500(17) .
C10 N1 1.323(11) .
C10 C11 1.478(17) .
C11 C12 1.288(19) .
C12 C13 1.354(18) .
C13 C22 1.395(13) .
C13 C14 1.49(2) .
C14 C15 1.33(2) .
C15 C16 1.408(16) .
C16 C17 1.401(15) .
C16 C21 1.436(14) .
C17 C18 1.297(16) .
C18 C19 1.448(15) .
C19 N2 1.337(11) .
C19 C20 1.467(15) .
C21 N2 1.359(11) .
C21 C22 1.410(12) .
C22 N1 1.360(12) .
C23 C24 1.529(15) .
C24 N3 1.366(11) .
C24 C25 1.370(14) .
C25 C26 1.396(15) .
C26 C27 1.406(14) .
C27 C37 1.397(13) .
C27 C28 1.417(15) .
C28 C29 1.296(17) .
C29 C30 1.462(16) .
C30 C31 1.378(15) .
C30 C36 1.382(13) .
C31 C32 1.362(17) .
C32 C33 1.378(16) .
C33 N4 1.359(11) .
C33 C35 1.479(16) .
C36 N4 1.388(11) .
C36 C37 1.454(12) .
C37 N3 1.340(11) .
C38 O16 1.271(8) 14
C38 O16 1.271(8) .
C38 C39 1.520(15) .
C39 O17 1.254(7) .
C39 O17 1.254(7) 14
C40 C41 1.527(15) .
C41 N5 1.330(11) .
C41 C42 1.398(15) .
C42 C43 1.326(18) .
C43 C44 1.390(18) .
C44 C45 1.412(18) .
C44 C53 1.414(15) .
C45 C46 1.33(2) .
C46 C47 1.36(2) .
C47 C48 1.40(2) .
C47 C52 1.411(14) .
C48 C49 1.44(2) .
C49 C50 1.421(18) .
C50 N6 1.325(11) .
C50 C51 1.47(2) .
C52 N6 1.390(12) .
C52 C53 1.438(13) .
C53 N5 1.363(10) .
C54 C55 1.465(13) .
C55 N7 1.320(10) .
C55 C56 1.409(12) .
C56 C57 1.354(14) .
C57 C58 1.389(14) .
C58 C68 1.400(12) .
C58 C59 1.461(14) .
C59 C60 1.329(18) .
C60 C61 1.399(17) .
C61 C62 1.397(16) .
C61 C67 1.425(12) .
C62 C63 1.289(18) .
C63 C64 1.437(16) .
C64 N8 1.339(11) .
C64 C66 1.496(15) .
C67 N8 1.357(11) .
C67 C68 1.438(11) .
C68 N7 1.360(10) .
C69 O18 1.241(7) .
C69 O18 1.241(7) 14_655
C69 C70 1.581(14) .
C70 O19 1.228(7) .
C70 O19 1.228(7) 14_655
C71 C72 1.479(14) .
C72 N9 1.322(11) .
C72 C73 1.424(15) .
C73 C74 1.339(19) .
C74 C75 1.377(17) .
C75 C84 1.402(14) .
C75 C76 1.423(16) .
C76 C77 1.37(2) .
C77 C78 1.470(19) .
C78 C83 1.401(12) .
C78 C79 1.421(17) .
C79 C80 1.287(18) .
C80 C81 1.390(15) .
C81 N10 1.325(11) .
C81 C82 1.504(16) .
C83 N10 1.353(11) .
C83 C84 1.454(12) .
C84 N9 1.379(11) .
C85 C86 1.534(16) .
C86 N11 1.323(12) .
C86 C87 1.420(17) .
C87 C88 1.29(2) .
C88 C89 1.44(2) .
C89 C98 1.377(14) .
C89 C90 1.39(2) .
C90 C91 1.35(2) .
C91 C92 1.381(19) .
C92 C93 1.390(19) .
C92 C97 1.394(13) .
C93 C94 1.36(2) .
C94 C95 1.423(15) .
C95 N12 1.336(11) .
C95 C96 1.486(16) .
C97 N12 1.361(12) .
C97 C98 1.425(13) .
C98 N11 1.375(12) .
N1 Ni1 2.124(7) .
N2 Ni1 2.106(7) .
N3 Ni1 2.096(7) .
N4 Ni1 2.106(7) .
N5 Ni2 2.103(7) .
N6 Ni2 2.110(7) .
N7 Ni2 2.120(6) .
N8 Ni2 2.083(6) .
N9 Ni3 2.091(7) .
N10 Ni3 2.134(6) .
N11 Ni3 2.093(7) .
N12 Ni3 2.112(6) .
O1 Nb1 1.714(6) .
O2 Nb1 2.156(6) .
O5 Nb1 2.117(5) .
O6 Nb1 2.101(5) .
O8 Nb1 2.144(6) .
O10 Nb1 2.110(5) .
O12 Nb1 2.202(6) .
O14 Ni1 2.085(6) .
O15 Ni1 2.083(6) .
O16 Ni2 2.099(5) .
O17 Ni2 2.073(5) .
O18 Ni3 2.085(6) .
O19 Ni3 2.101(6) .
O100 O101 1.70(3) .
O102 O103 1.82(3) 14_655
O110 O112 1.41(6) .
O111 O111 1.63(8) 14_655
